data_7051546
loop_
_publ_author_name
'El Ghachtouli, Sanae'
'Cadiou, Cyril'
'D\'echamps-Olivier, Isabelle'
'Chuburu, Fran\,coise'
'Aplincourt, Michel'
'Patinec, V\'eronique'
'Le Baccon, Michel'
'Handel, Henri'
'Roisnel, Thierry'

_publ_section_title
;
 Nickel(ii) complexes of cyclen- and cyclam-pyridine: topological
 reorganisations induced by electron transfer
;
_journal_issue 3
_journal_name_full 'New Journal of Chemistry'
_journal_page_first 392
_journal_paper_doi 10.1039/b515107d
_journal_volume 30
_journal_year 2006
_chemical_compound_source 'synthesis as described'
_chemical_formula_moiety 'C16 H28 N6 Ni1, 2(Cl O4)'
_chemical_formula_sum 'C16 H28 Cl2 N6 Ni O8'
_chemical_formula_weight 562.05
_chemical_name_systematic
;
?
;
_space_group_IT_number 61
_symmetry_cell_setting orthorhombic
_symmetry_Int_Tables_number 61
_symmetry_space_group_name_Hall '-P 2ac 2ab'
_symmetry_space_group_name_H-M 'P b c a'
_atom_sites_solution_hydrogens geom
_atom_sites_solution_primary direct
_atom_sites_solution_secondary difmap
_audit_conform_dict_location ftp://ftp.iucr.org/pub/cif_core.dic
_audit_conform_dict_name cif_core.dic
_audit_conform_dict_version 2.3
_audit_creation_date 2005-09-27T09:27:49-00:00
_audit_creation_method 'WinGX routine CIF_UPDATE'
_cell_angle_alpha 90
_cell_angle_beta 90
_cell_angle_gamma 90
_cell_formula_units_Z 8
_cell_length_a 14.6107(2)
_cell_length_b 14.6567(2)
_cell_length_c 21.6728(3)
_cell_measurement_reflns_used 5830
_cell_measurement_temperature 120(2)
_cell_measurement_theta_max 27.485
_cell_measurement_theta_min 2.546
_cell_measurement_wavelength 0.71073
_cell_volume 4641.11(11)
_computing_cell_refinement 'HKL Scalepack (Otwinowski & Minor 1997)'
_computing_data_collection 'Collect (Nonius BV, 1997-2000)'
_computing_data_reduction 'HKL Denzo and Scalepack (Otwinowski & Minor 1997)'
_computing_molecular_graphics 'Ortep-3 for Windows (Farrugia, 1997)'
_computing_publication_material 'WinGX publication routines (Farrugia, 1999)'
_computing_structure_refinement 'SHELXL-97 (Sheldrick, 1997)'
_computing_structure_solution 'SHELXS-86 (Sheldrick, 1986)'
_diffrn_ambient_temperature 120(2)
_diffrn_detector 'CCD plate'
_diffrn_detector_area_resol_mean 9
_diffrn_measured_fraction_theta_full 0.997
_diffrn_measured_fraction_theta_max 0.997
_diffrn_measurement_device '95mm CCD camera on \k-goniostat'
_diffrn_measurement_device_type KappaCCD
_diffrn_measurement_method 'CCD rotation images, thick slices'
_diffrn_orient_matrix_type 'by Nonius Collect from scalepack cell'
_diffrn_orient_matrix_UB_11 0.172564E-1
_diffrn_orient_matrix_UB_12 0.524021E-1
_diffrn_orient_matrix_UB_13 0.271621E-1
_diffrn_orient_matrix_UB_21 -0.578449E-1
_diffrn_orient_matrix_UB_22 -0.82913E-2
_diffrn_orient_matrix_UB_23 0.240174E-1
_diffrn_orient_matrix_UB_31 0.322587E-1
_diffrn_orient_matrix_UB_32 -0.428995E-1
_diffrn_orient_matrix_UB_33 0.285369E-1
_diffrn_radiation_monochromator graphite
_diffrn_radiation_probe x-ray
_diffrn_radiation_type MoK\a
_diffrn_radiation_wavelength 0.71073
_diffrn_reflns_av_R_equivalents 0.0171
_diffrn_reflns_av_unetI/netI 0.026
_diffrn_reflns_limit_h_max 18
_diffrn_reflns_limit_h_min -18
_diffrn_reflns_limit_k_max 19
_diffrn_reflns_limit_k_min -18
_diffrn_reflns_limit_l_max 28
_diffrn_reflns_limit_l_min -28
_diffrn_reflns_number 10038
_diffrn_reflns_theta_full 27.47
_diffrn_reflns_theta_max 27.47
_diffrn_reflns_theta_min 2.72
_diffrn_source 'Enraf Nonius FR590'
_exptl_absorpt_coefficient_mu 1.121
_exptl_absorpt_correction_type none
_exptl_crystal_colour violet
_exptl_crystal_density_diffrn 1.609
_exptl_crystal_density_method 'not measured'
_exptl_crystal_description prism
_exptl_crystal_F_000 2336
_exptl_crystal_size_max 0.2
_exptl_crystal_size_mid 0.1
_exptl_crystal_size_min 0.05
_refine_diff_density_max 0.553
_refine_diff_density_min -0.672
_refine_diff_density_rms 0.072
_refine_ls_extinction_method none
_refine_ls_goodness_of_fit_ref 1.061
_refine_ls_hydrogen_treatment mixed
_refine_ls_matrix_type full
_refine_ls_number_parameters 299
_refine_ls_number_reflns 5290
_refine_ls_number_restraints 0
_refine_ls_restrained_S_all 1.061
_refine_ls_R_factor_all 0.0493
_refine_ls_R_factor_gt 0.037
_refine_ls_shift/su_max 0.002
_refine_ls_shift/su_mean 0
_refine_ls_structure_factor_coef Fsqd
_refine_ls_weighting_details 'calc w=1/[\s^2^(Fo^2^)+(0.0517P)^2^+3.2944P] where P=(Fo^2^+2Fc^2^)/3'
_refine_ls_weighting_scheme calc
_refine_ls_wR_factor_gt 0.0922
_refine_ls_wR_factor_ref 0.0997
_reflns_number_gt 4300
_reflns_number_total 5290
_reflns_threshold_expression >2sigma(I)
_cod_data_source_file b515107d.txt
_cod_data_source_block new_2
_cod_database_code 7051546

loop_
_symmetry_equiv_pos_as_xyz
'x, y, z'
'-x+1/2, -y, z+1/2'
'x+1/2, -y+1/2, -z'
'-x, y+1/2, -z+1/2'
'-x, -y, -z'
'x-1/2, y, -z-1/2'
'-x-1/2, y-1/2, z'
'x, -y-1/2, z-1/2'

loop_
_atom_site_label
_atom_site_type_symbol
_atom_site_fract_x
_atom_site_fract_y
_atom_site_fract_z
_atom_site_U_iso_or_equiv
_atom_site_adp_type
_atom_site_occupancy
_atom_site_symmetry_multiplicity
_atom_site_calc_flag
_atom_site_refinement_flags
_atom_site_disorder_assembly
_atom_site_disorder_group
Ni1 Ni 0.489940(18) 0.310012(18) 0.652920(12) 0.02201(9) Uani 1 1 d . . .
N1 N 0.53017(12) 0.39421(12) 0.57835(8) 0.0266(4) Uani 1 1 d . . .
H1 H 0.5115 0.3671 0.5416 0.032 Uiso 1 1 calc R . .
N2 N 0.63396(13) 0.30368(13) 0.67034(10) 0.0322(4) Uani 1 1 d . . .
N3 N 0.47855(12) 0.27039(13) 0.74652(9) 0.0283(4) Uani 1 1 d . . .
H3 H 0.4375 0.2221 0.7495 0.034 Uiso 1 1 calc R . .
N4 N 0.45009(14) 0.43701(12) 0.69017(9) 0.0307(4) Uani 1 1 d . . .
H4 H 0.3866 0.4377 0.6873 0.037 Uiso 1 1 calc R . .
C1 C 0.48106(18) 0.51399(17) 0.65171(11) 0.0344(5) Uani 1 1 d . . .
H1A H 0.5432 0.5334 0.6644 0.041 Uiso 1 1 calc R . .
H1B H 0.439 0.5665 0.6566 0.041 Uiso 1 1 calc R . .
C2 C 0.48210(17) 0.48272(15) 0.58532(11) 0.0320(5) Uani 1 1 d . . .
H2A H 0.4184 0.4764 0.5704 0.038 Uiso 1 1 calc R . .
H2B H 0.513 0.5293 0.5596 0.038 Uiso 1 1 calc R . .
C3 C 0.63152(16) 0.40165(18) 0.57825(12) 0.0379(5) Uani 1 1 d . . .
H3A H 0.6493 0.4626 0.5626 0.045 Uiso 1 1 calc R . .
H3B H 0.6572 0.3553 0.5499 0.045 Uiso 1 1 calc R . .
C4 C 0.67188(16) 0.38817(18) 0.64201(12) 0.0376(6) Uani 1 1 d . . .
H4A H 0.7393 0.3833 0.639 0.045 Uiso 1 1 calc R . .
H4B H 0.6571 0.4414 0.6683 0.045 Uiso 1 1 calc R . .
C5 C 0.64523(16) 0.29891(18) 0.73799(12) 0.0377(6) Uani 1 1 d . . .
H5A H 0.6411 0.3609 0.7559 0.045 Uiso 1 1 calc R . .
H5B H 0.7062 0.2736 0.7481 0.045 Uiso 1 1 calc R . .
C6 C 0.57081(16) 0.23846(17) 0.76530(11) 0.0350(5) Uani 1 1 d . . .
H6A H 0.5798 0.1749 0.7512 0.042 Uiso 1 1 calc R . .
H6B H 0.5755 0.2392 0.8109 0.042 Uiso 1 1 calc R . .
C7 C 0.44351(18) 0.34860(17) 0.78362(11) 0.0359(5) Uani 1 1 d . . .
H7A H 0.4682 0.3443 0.8261 0.043 Uiso 1 1 calc R . .
H7B H 0.376 0.3446 0.7862 0.043 Uiso 1 1 calc R . .
C8 C 0.4697(2) 0.44010(17) 0.75631(11) 0.0387(6) Uani 1 1 d . . .
H8A H 0.4341 0.4895 0.7761 0.046 Uiso 1 1 calc R . .
H8B H 0.5356 0.4521 0.7632 0.046 Uiso 1 1 calc R . .
C11 C 0.67394(17) 0.22193(19) 0.64041(14) 0.0429(6) Uani 1 1 d . . .
H11A H 0.7153 0.1914 0.6701 0.051 Uiso 1 1 calc R . .
H11B H 0.7114 0.2418 0.6048 0.051 Uiso 1 1 calc R . .
C12 C 0.60487(16) 0.15443(16) 0.61842(11) 0.0336(5) Uani 1 1 d . . .
O13 O 0.36052(15) 0.09813(17) 0.72828(10) 0.0619(6) Uani 1 1 d . . .
C14 C 0.5677(2) 0.00759(19) 0.57779(12) 0.0529(8) Uani 1 1 d . . .
H14 H 0.585 -0.0515 0.5642 0.063 Uiso 1 1 calc R . .
C16 C 0.45391(18) 0.12057(16) 0.59679(11) 0.0341(5) Uani 1 1 d . . .
H16 H 0.3914 0.1384 0.5958 0.041 Uiso 1 1 calc R . .
N5 N 0.51657(13) 0.18053(12) 0.61764(9) 0.0285(4) Uani 1 1 d . . .
NS N 0.35385(13) 0.30082(12) 0.62489(9) 0.0286(4) Uani 1 1 d . . .
C21 C 0.19282(16) 0.30217(19) 0.57502(13) 0.0406(6) Uani 1 1 d . . .
H21A H 0.1536 0.3461 0.5966 0.061 Uiso 1 1 calc R . .
H21B H 0.1658 0.2411 0.5779 0.061 Uiso 1 1 calc R . .
H21C H 0.1982 0.3197 0.5315 0.061 Uiso 1 1 calc R . .
C22 C 0.4771(2) 0.03415(18) 0.57688(12) 0.0451(7) Uani 1 1 d . . .
H22 H 0.4312 -0.0066 0.5627 0.054 Uiso 1 1 calc R . .
Cl1 Cl 0.27611(4) 0.06160(4) 0.70729(3) 0.03265(14) Uani 1 1 d . . .
O11 O 0.21846(17) 0.04264(19) 0.75921(12) 0.0762(8) Uani 1 1 d . . .
O12 O 0.29287(18) -0.01990(13) 0.67451(11) 0.0652(6) Uani 1 1 d . . .
C13 C 0.6325(2) 0.06839(18) 0.59883(12) 0.0445(7) Uani 1 1 d . . .
H13 H 0.6953 0.0517 0.5999 0.053 Uiso 1 1 calc R . .
O14 O 0.23155(14) 0.12558(14) 0.66764(10) 0.0558(5) Uani 1 1 d . . .
C15 C 0.28321(15) 0.30167(15) 0.60325(11) 0.0295(5) Uani 1 1 d . . .
Cl2 Cl 0.39904(3) 0.28467(4) 0.44452(2) 0.02772(13) Uani 1 1 d . . .
O21 O 0.34528(13) 0.20448(11) 0.45718(10) 0.0432(4) Uani 1 1 d . . .
O22 O 0.39824(13) 0.30470(14) 0.37969(8) 0.0462(5) Uani 1 1 d . . .
O23 O 0.36074(12) 0.36055(11) 0.47779(8) 0.0394(4) Uani 1 1 d . . .
O24 O 0.49175(11) 0.27100(16) 0.46506(10) 0.0502(5) Uani 1 1 d . . .

loop_
_atom_site_aniso_label
_atom_site_aniso_U_11
_atom_site_aniso_U_22
_atom_site_aniso_U_33
_atom_site_aniso_U_23
_atom_site_aniso_U_13
_atom_site_aniso_U_12
Ni1 0.02120(14) 0.01879(15) 0.02604(16) 0.00003(10) 0.00046(10) -0.00187(9)
N1 0.0278(9) 0.0260(9) 0.0261(9) -0.0023(7) -0.0003(7) -0.0046(7)
N2 0.0232(9) 0.0320(10) 0.0416(11) 0.0078(8) -0.0013(8) -0.0035(8)
N3 0.0275(9) 0.0272(10) 0.0302(10) 0.0041(8) 0.0004(8) -0.0034(7)
N4 0.0422(11) 0.0236(9) 0.0263(9) -0.0007(7) 0.0009(8) -0.0008(8)
C1 0.0471(14) 0.0230(11) 0.0331(13) 0.0024(9) 0.0024(10) 0.0026(10)
C2 0.0439(13) 0.0217(11) 0.0303(12) 0.0041(9) -0.0015(10) 0.0002(9)
C3 0.0292(12) 0.0421(14) 0.0423(14) 0.0078(11) 0.0071(10) -0.0068(10)
C4 0.0243(11) 0.0396(13) 0.0489(14) 0.0124(11) -0.0026(10) -0.0104(10)
C5 0.0291(11) 0.0428(14) 0.0413(14) 0.0121(11) -0.0103(10) -0.0054(10)
C6 0.0312(11) 0.0379(13) 0.0360(13) 0.0115(10) -0.0060(10) -0.0011(10)
C7 0.0442(14) 0.0353(13) 0.0282(12) 0.0024(10) 0.0058(10) -0.0001(10)
C8 0.0546(15) 0.0332(13) 0.0282(12) -0.0034(10) 0.0031(11) 0.0026(11)
C11 0.0275(12) 0.0428(14) 0.0584(17) 0.0083(13) 0.0082(11) 0.0081(10)
C12 0.0382(12) 0.0317(12) 0.0311(12) 0.0064(10) 0.0091(10) 0.0091(10)
O13 0.0582(13) 0.0709(15) 0.0568(13) 0.0005(11) -0.0124(10) -0.0283(11)
C14 0.095(2) 0.0320(14) 0.0315(13) -0.0011(11) 0.0093(15) 0.0232(15)
C16 0.0469(14) 0.0265(11) 0.0288(12) -0.0029(9) 0.0053(10) -0.0043(10)
N5 0.0333(10) 0.0223(9) 0.0300(10) 0.0016(7) 0.0068(8) 0.0010(7)
NS 0.0264(10) 0.0273(9) 0.0321(10) 0.0005(8) 0.0004(8) -0.0017(7)
C21 0.0247(11) 0.0533(16) 0.0439(14) 0.0017(12) -0.0046(10) -0.0017(10)
C22 0.080(2) 0.0262(12) 0.0289(12) -0.0029(10) 0.0023(13) -0.0025(13)
Cl1 0.0306(3) 0.0264(3) 0.0409(3) 0.0018(2) 0.0056(2) -0.0027(2)
O11 0.0590(14) 0.0997(19) 0.0699(16) 0.0351(14) 0.0286(12) 0.0001(13)
O12 0.0927(17) 0.0310(10) 0.0719(15) -0.0164(10) -0.0126(13) 0.0090(11)
C13 0.0606(17) 0.0402(14) 0.0328(13) 0.0035(11) 0.0089(12) 0.0239(13)
O14 0.0466(12) 0.0505(12) 0.0703(13) 0.0241(10) 0.0068(10) 0.0169(9)
C15 0.0263(11) 0.0308(11) 0.0313(12) 0.0020(9) 0.0045(9) -0.0016(9)
Cl2 0.0238(3) 0.0275(3) 0.0318(3) -0.0060(2) -0.00089(19) -0.00158(19)
O21 0.0400(10) 0.0251(8) 0.0646(12) 0.0031(8) -0.0085(9) -0.0077(7)
O22 0.0485(11) 0.0620(13) 0.0282(9) -0.0064(8) 0.0029(8) -0.0083(9)
O23 0.0476(10) 0.0290(9) 0.0417(10) -0.0069(7) 0.0147(8) 0.0005(7)
O24 0.0244(9) 0.0623(13) 0.0640(13) -0.0085(11) -0.0084(8) 0.0046(8)

loop_
_atom_type_symbol
_atom_type_description
_atom_type_scat_dispersion_real
_atom_type_scat_dispersion_imag
_atom_type_scat_source
C C 0.0033 0.0016 'International Tables Vol C Tables 4.2.6.8 and 6.1.1.4'
H H 0 0 'International Tables Vol C Tables 4.2.6.8 and 6.1.1.4'
N N 0.0061 0.0033 'International Tables Vol C Tables 4.2.6.8 and 6.1.1.4'
O O 0.0106 0.006 'International Tables Vol C Tables 4.2.6.8 and 6.1.1.4'
Cl Cl 0.1484 0.1585 'International Tables Vol C Tables 4.2.6.8 and 6.1.1.4'
Ni Ni 0.3393 1.1124 'International Tables Vol C Tables 4.2.6.8 and 6.1.1.4'

loop_
_geom_angle_atom_site_label_1
_geom_angle_atom_site_label_2
_geom_angle_atom_site_label_3
_geom_angle
_geom_angle_site_symmetry_1
_geom_angle_site_symmetry_3
_geom_angle_publ_flag
N5 Ni1 NS 90.71(8) . . ?
N5 Ni1 N4 174.56(8) . . ?
NS Ni1 N4 84.57(8) . . ?
N5 Ni1 N3 96.69(7) . . ?
NS Ni1 N3 100.76(7) . . ?
N4 Ni1 N3 81.59(7) . . ?
N5 Ni1 N1 101.48(7) . . ?
NS Ni1 N1 94.59(7) . . ?
N4 Ni1 N1 81.63(7) . . ?
N3 Ni1 N1 156.00(7) . . ?
N5 Ni1 N2 80.88(8) . . ?
NS Ni1 N2 170.79(8) . . ?
N4 Ni1 N2 104.01(8) . . ?
N3 Ni1 N2 84.05(7) . . ?
N1 Ni1 N2 83.51(7) . . ?
C2 N1 C3 114.10(19) . . ?
C2 N1 Ni1 107.50(13) . . ?
C3 N1 Ni1 108.71(14) . . ?
C2 N1 H1 108.8 . . ?
C3 N1 H1 108.8 . . ?
Ni1 N1 H1 108.8 . . ?
C5 N2 C11 110.6(2) . . ?
C5 N2 C4 114.03(19) . . ?
C11 N2 C4 110.2(2) . . ?
C5 N2 Ni1 106.66(14) . . ?
C11 N2 Ni1 110.20(15) . . ?
C4 N2 Ni1 104.90(14) . . ?
C6 N3 C7 113.99(19) . . ?
C6 N3 Ni1 106.14(14) . . ?
C7 N3 Ni1 109.45(14) . . ?
C6 N3 H3 109 . . ?
C7 N3 H3 109 . . ?
Ni1 N3 H3 109 . . ?
C8 N4 C1 118.05(19) . . ?
C8 N4 Ni1 110.36(14) . . ?
C1 N4 Ni1 111.96(14) . . ?
C8 N4 H4 105.1 . . ?
C1 N4 H4 105.1 . . ?
Ni1 N4 H4 105.1 . . ?
N4 C1 C2 108.03(19) . . ?
N4 C1 H1A 110.1 . . ?
C2 C1 H1A 110.1 . . ?
N4 C1 H1B 110.1 . . ?
C2 C1 H1B 110.1 . . ?
H1A C1 H1B 108.4 . . ?
N1 C2 C1 111.55(19) . . ?
N1 C2 H2A 109.3 . . ?
C1 C2 H2A 109.3 . . ?
N1 C2 H2B 109.3 . . ?
C1 C2 H2B 109.3 . . ?
H2A C2 H2B 108 . . ?
N1 C3 C4 112.17(19) . . ?
N1 C3 H3A 109.2 . . ?
C4 C3 H3A 109.2 . . ?
N1 C3 H3B 109.2 . . ?
C4 C3 H3B 109.2 . . ?
H3A C3 H3B 107.9 . . ?
N2 C4 C3 109.8(2) . . ?
N2 C4 H4A 109.7 . . ?
C3 C4 H4A 109.7 . . ?
N2 C4 H4B 109.7 . . ?
C3 C4 H4B 109.7 . . ?
H4A C4 H4B 108.2 . . ?
N2 C5 C6 109.50(19) . . ?
N2 C5 H5A 109.8 . . ?
C6 C5 H5A 109.8 . . ?
N2 C5 H5B 109.8 . . ?
C6 C5 H5B 109.8 . . ?
H5A C5 H5B 108.2 . . ?
N3 C6 C5 111.01(19) . . ?
N3 C6 H6A 109.4 . . ?
C5 C6 H6A 109.4 . . ?
N3 C6 H6B 109.4 . . ?
C5 C6 H6B 109.4 . . ?
H6A C6 H6B 108 . . ?
N3 C7 C8 112.51(19) . . ?
N3 C7 H7A 109.1 . . ?
C8 C7 H7A 109.1 . . ?
N3 C7 H7B 109.1 . . ?
C8 C7 H7B 109.1 . . ?
H7A C7 H7B 107.8 . . ?
N4 C8 C7 107.8(2) . . ?
N4 C8 H8A 110.1 . . ?
C7 C8 H8A 110.1 . . ?
N4 C8 H8B 110.1 . . ?
C7 C8 H8B 110.1 . . ?
H8A C8 H8B 108.5 . . ?
N2 C11 C12 114.2(2) . . ?
N2 C11 H11A 108.7 . . ?
C12 C11 H11A 108.7 . . ?
N2 C11 H11B 108.7 . . ?
C12 C11 H11B 108.7 . . ?
H11A C11 H11B 107.6 . . ?
N5 C12 C13 122.2(3) . . ?
N5 C12 C11 117.7(2) . . ?
C13 C12 C11 120.2(2) . . ?
C13 C14 C22 118.8(2) . . ?
C13 C14 H14 120.6 . . ?
C22 C14 H14 120.6 . . ?
N5 C16 C22 122.4(3) . . ?
N5 C16 H16 118.8 . . ?
C22 C16 H16 118.8 . . ?
C12 N5 C16 118.0(2) . . ?
C12 N5 Ni1 115.69(16) . . ?
C16 N5 Ni1 126.20(16) . . ?
C15 NS Ni1 171.38(19) . . ?
C15 C21 H21A 109.5 . . ?
C15 C21 H21B 109.5 . . ?
H21A C21 H21B 109.5 . . ?
C15 C21 H21C 109.5 . . ?
H21A C21 H21C 109.5 . . ?
H21B C21 H21C 109.5 . . ?
C14 C22 C16 119.4(3) . . ?
C14 C22 H22 120.3 . . ?
C16 C22 H22 120.3 . . ?
O12 Cl1 O13 109.26(15) . . ?
O12 Cl1 O14 109.37(14) . . ?
O13 Cl1 O14 109.94(14) . . ?
O12 Cl1 O11 109.47(17) . . ?
O13 Cl1 O11 109.41(15) . . ?
O14 Cl1 O11 109.38(14) . . ?
C14 C13 C12 119.2(3) . . ?
C14 C13 H13 120.4 . . ?
C12 C13 H13 120.4 . . ?
NS C15 C21 179.5(3) . . ?
O22 Cl2 O23 109.22(11) . . ?
O22 Cl2 O24 109.80(13) . . ?
O23 Cl2 O24 108.58(12) . . ?
O22 Cl2 O21 110.42(12) . . ?
O23 Cl2 O21 108.86(11) . . ?
O24 Cl2 O21 109.92(12) . . ?

loop_
_geom_bond_atom_site_label_1
_geom_bond_atom_site_label_2
_geom_bond_distance
_geom_bond_site_symmetry_2
_geom_bond_publ_flag
Ni1 N5 2.0827(19) . ?
Ni1 NS 2.0835(19) . ?
Ni1 N4 2.1108(19) . ?
Ni1 N3 2.1165(19) . ?
Ni1 N1 2.1167(19) . ?
Ni1 N2 2.1399(19) . ?
N1 C2 1.483(3) . ?
N1 C3 1.485(3) . ?
N1 H1 0.93 . ?
N2 C5 1.477(3) . ?
N2 C11 1.482(3) . ?
N2 C4 1.489(3) . ?
N3 C6 1.484(3) . ?
N3 C7 1.491(3) . ?
N3 H3 0.93 . ?
N4 C8 1.463(3) . ?
N4 C1 1.474(3) . ?
N4 H4 0.93 . ?
C1 C2 1.510(3) . ?
C1 H1A 0.99 . ?
C1 H1B 0.99 . ?
C2 H2A 0.99 . ?
C2 H2B 0.99 . ?
C3 C4 1.515(4) . ?
C3 H3A 0.99 . ?
C3 H3B 0.99 . ?
C4 H4A 0.99 . ?
C4 H4B 0.99 . ?
C5 C6 1.522(3) . ?
C5 H5A 0.99 . ?
C5 H5B 0.99 . ?
C6 H6A 0.99 . ?
C6 H6B 0.99 . ?
C7 C8 1.515(3) . ?
C7 H7A 0.99 . ?
C7 H7B 0.99 . ?
C8 H8A 0.99 . ?
C8 H8B 0.99 . ?
C11 C12 1.491(4) . ?
C11 H11A 0.99 . ?
C11 H11B 0.99 . ?
C12 N5 1.346(3) . ?
C12 C13 1.390(3) . ?
O13 Cl1 1.419(2) . ?
C14 C13 1.378(5) . ?
C14 C22 1.379(5) . ?
C14 H14 0.95 . ?
C16 N5 1.347(3) . ?
C16 C22 1.381(3) . ?
C16 H16 0.95 . ?
NS C15 1.134(3) . ?
C21 C15 1.456(3) . ?
C21 H21A 0.98 . ?
C21 H21B 0.98 . ?
C21 H21C 0.98 . ?
C22 H22 0.95 . ?
Cl1 O12 1.411(2) . ?
Cl1 O14 1.4289(19) . ?
Cl1 O11 1.433(2) . ?
C13 H13 0.95 . ?
Cl2 O22 1.4355(19) . ?
Cl2 O23 1.4388(17) . ?
Cl2 O24 1.4398(17) . ?
Cl2 O21 1.4399(17) . ?
